data_2203632
loop_
_publ_author_name
'Kooijman, Huub'
'Sprengers, Jeroen W.'
'Agerbeek, Melvin J.'
'Elsevier, Cornelis J.'
'Spek, Anthony L.'

_publ_section_title
;
 Dimethyl fumarate
;
_journal_issue 5
_journal_name_full 'Acta Crystallographica Section E'
_journal_page_first o917
_journal_page_last o918
_journal_paper_doi 10.1107/S1600536804010177
_journal_volume 60
_journal_year 2004
_chemical_formula_iupac 'C6 H8 O4'
_chemical_formula_moiety 'C6 H8 O4'
_chemical_formula_sum 'C6 H8 O4'
_chemical_formula_weight 144.12
_chemical_name_systematic ?
_space_group_IT_number 2
_symmetry_cell_setting triclinic
_symmetry_space_group_name_Hall '-P 1'
_symmetry_space_group_name_H-M 'P -1'
_atom_sites_solution_hydrogens geom
_atom_sites_solution_primary direct
_atom_sites_solution_secondary difmap
_cell_angle_alpha 100.843(16)
_cell_angle_beta 100.289(18)
_cell_angle_gamma 105.706(14)
_cell_formula_units_Z 1
_cell_length_a 3.8680(14)
_cell_length_b 5.643(2)
_cell_length_c 8.364(3)
_cell_measurement_reflns_used 530
_cell_measurement_temperature 150
_cell_measurement_theta_max 25.0
_cell_measurement_theta_min 2.0
_cell_volume 167.44(11)
_computing_cell_refinement 'DENZO (Otwinowski & Minor, 1997)'
_computing_data_collection 'COLLECT (Nonius, 1998)'
_computing_data_reduction DENZO
_computing_molecular_graphics 'PLATON (Spek, 2003)'
_computing_publication_material PLATON
_computing_structure_refinement 'SHELXL97 (Sheldrick, 1997)'
_computing_structure_solution 'SHELXS86 (Sheldrick, 1985)'
_diffrn_ambient_temperature 150
_diffrn_detector_area_resol_mean 18.4
_diffrn_measured_fraction_theta_full 0.984
_diffrn_measured_fraction_theta_max 0.984
_diffrn_measurement_device_type 'Nonius KappaCCD area-detector'
_diffrn_measurement_method '\f scans and \w scans with \k offset'
_diffrn_radiation_monochromator graphite
_diffrn_radiation_source 'Rotating Anode'
_diffrn_radiation_type MoK\a
_diffrn_radiation_wavelength 0.71073
_diffrn_reflns_av_R_equivalents 0.0371
_diffrn_reflns_av_sigmaI/netI 0.0387
_diffrn_reflns_limit_h_max 3
_diffrn_reflns_limit_h_min -4
_diffrn_reflns_limit_k_max 6
_diffrn_reflns_limit_k_min -6
_diffrn_reflns_limit_l_max 10
_diffrn_reflns_limit_l_min -9
_diffrn_reflns_number 1315
_diffrn_reflns_reduction_process ' ?'
_diffrn_reflns_theta_full 25.23
_diffrn_reflns_theta_max 25.23
_diffrn_reflns_theta_min 2.56
_diffrn_standards_number 0
_exptl_absorpt_coefficient_mu 0.122
_exptl_absorpt_correction_type none
_exptl_crystal_colour colourless
_exptl_crystal_density_diffrn 1.429
_exptl_crystal_density_method 'Not Measured'
_exptl_crystal_description 'irregular block'
_exptl_crystal_F_000 76
_exptl_crystal_size_max 0.3
_exptl_crystal_size_mid 0.2
_exptl_crystal_size_min 0.2
_refine_diff_density_max 0.242
_refine_diff_density_min -0.264
_refine_ls_extinction_method none
_refine_ls_goodness_of_fit_ref 1.109
_refine_ls_hydrogen_treatment refxyz
_refine_ls_matrix_type full
_refine_ls_number_parameters 58
_refine_ls_number_reflns 597
_refine_ls_number_restraints 0
_refine_ls_restrained_S_all 1.109
_refine_ls_R_factor_all 0.0486
_refine_ls_R_factor_gt 0.0445
_refine_ls_shift/su_max 0.000
_refine_ls_shift/su_mean 0.000
_refine_ls_structure_factor_coef Fsqd
_refine_ls_weighting_details 'w = 1/[\s^2^(F~o~^2^)+(0.0721P)^2^+0.03P] where P = (F~o~^2^+2Fc^2^)/3'
_refine_ls_weighting_scheme calc
_refine_ls_wR_factor_gt 0.1174
_refine_ls_wR_factor_ref 0.1219
_reflns_number_gt 542
_reflns_number_total 597
_reflns_threshold_expression I>2\s(I)
_cod_data_source_file lh6212.cif
_cod_data_source_block I
_cod_depositor_comments
;
The following automatic conversions were performed:
'_symmetry_cell_setting' value 'Triclinic' changed to 'triclinic'
according to '/home/saulius/struct/CIF-dictionaries/cif_core.dic'
dictionary named 'cif_core.dic' version 2.4.1 from 2010-06-29.

Automatic conversion script
Id: cif_fix_enum 1527 2010-12-29 10:47:43Z saulius 

The following automatic conversions were performed:

'_symmetry_cell_setting' value 'Triclinic' changed to 'triclinic'
according to /home/saulius/struct/CIF-dictionaries/cif_core.dic
dictionary named 'cif_core.dic' version 2.4.1 from 2010-06-29.

Automatic conversion script
Id: cif_fix_values 1715 2011-07-08 13:25:40Z adriana 
;
_cod_database_code 2203632
_cod_database_fobs_code 2203632

loop_
_symmetry_equiv_pos_as_xyz
x,y,z
-x,-y,-z

loop_
_atom_site_aniso_label
_atom_site_aniso_U_11
_atom_site_aniso_U_22
_atom_site_aniso_U_33
_atom_site_aniso_U_12
_atom_site_aniso_U_13
_atom_site_aniso_U_23
O1 0.0391(7) 0.0235(7) 0.0283(7) 0.0061(5) 0.0152(5) 0.0048(5)
O2 0.0557(8) 0.0314(7) 0.0341(7) 0.0032(5) 0.0253(6) 0.0051(5)
C1 0.0303(8) 0.0293(9) 0.0264(9) 0.0095(6) 0.0123(6) 0.0089(7)
C2 0.0290(8) 0.0252(9) 0.0261(8) 0.0074(6) 0.0089(6) 0.0063(7)
C3 0.0411(10) 0.0256(10) 0.0303(9) 0.0074(7) 0.0133(7) 0.0017(7)

loop_
_atom_site_label
_atom_site_fract_x
_atom_site_fract_y
_atom_site_fract_z
_atom_site_U_iso_or_equiv
_atom_site_thermal_displace_type
_atom_site_occupancy
_atom_site_type_symbol
O1 0.2939(3) 0.53163(19) 0.19453(13) 0.0304(4) Uani 1.000 O
O2 -0.0683(3) 0.2238(2) 0.28160(14) 0.0411(4) Uani 1.000 O
C1 0.0993(4) 0.1212(3) 0.02180(18) 0.0276(5) Uani 1.000 C
C2 0.0935(4) 0.2914(3) 0.17973(18) 0.0267(5) Uani 1.000 C
C3 0.3066(5) 0.7139(3) 0.3450(2) 0.0331(6) Uani 1.000 C
H1 0.250(5) 0.201(4) -0.044(2) 0.0330 Uiso 1.000 H
H3A 0.062(6) 0.717(4) 0.346(3) 0.0500 Uiso 1.000 H
H3B 0.461(6) 0.873(5) 0.338(3) 0.0500 Uiso 1.000 H
H3C 0.417(6) 0.672(4) 0.440(3) 0.0500 Uiso 1.000 H

loop_
_atom_type_symbol
_atom_type_description
_atom_type_scat_dispersion_real
_atom_type_scat_dispersion_imag
_atom_type_scat_source
O O 0.0106 0.0060 'International Tables Vol C Tables 4.2.6.8 and 6.1.1.4'
H H 0.0000 0.0000 'International Tables Vol C Tables 4.2.6.8 and 6.1.1.4'
C C 0.0033 0.0016 'International Tables Vol C Tables 4.2.6.8 and 6.1.1.4'

loop_
_geom_angle_atom_site_label_1
_geom_angle_atom_site_label_2
_geom_angle_atom_site_label_3
_geom_angle_site_symmetry_1
_geom_angle
_geom_angle_publ_flag
C2 O1 C3 . 115.45(12) no
C1 C1 C2 2_555 120.71(15) no
O1 C2 O2 . 124.02(14) no
O1 C2 C1 . 111.02(13) no
O2 C2 C1 . 124.97(15) no
C2 C1 H1 . 115.4(12) no
C1 C1 H1 2_555 123.9(12) no
O1 C3 H3A . 109.1(14) no
O1 C3 H3B . 105.3(15) no
O1 C3 H3C . 109.9(14) no
H3A C3 H3B . 112(2) no
H3A C3 H3C . 112(2) no
H3B C3 H3C . 109(2) no

loop_
_geom_bond_atom_site_label_1
_geom_bond_atom_site_label_2
_geom_bond_site_symmetry_2
_geom_bond_distance
_geom_bond_publ_flag
O1 C2 . 1.337(2) no
O1 C3 . 1.452(2) no
O2 C2 . 1.203(2) no
C1 C2 . 1.488(2) no
C1 C1 2_555 1.318(2) no
C1 H1 . 0.96(2) no
C3 H3A . 0.95(2) no
C3 H3B . 0.95(3) no
C3 H3C . 0.94(2) no

loop_
_geom_contact_atom_site_label_1
_geom_contact_atom_site_label_2
_geom_contact_distance
_geom_contact_site_symmetry_2
_geom_contact_publ_flag
O1 C1 3.375(2) 2_565 no
O2 C1 3.383(2) 1_455 no
O2 C3 3.394(2) 2_566 no
O2 C2 3.345(2) 1_455 no
O2 C3 3.416(2) 1_445 no
O1 H3A 2.83(2) 1_655 no
O1 H1 2.65(2) 2_665 no
O2 H3B 2.48(3) 1_445 no
O2 H3C 2.64(2) . no
O2 H3A 2.62(2) . no
O2 H1 2.643(19) 2_555 no
C1 O2 3.383(2) 1_655 no
C1 O1 3.375(2) 2_565 no
C1 C3 3.590(3) 2_565 no
C2 O2 3.345(2) 1_655 no
C3 O2 3.416(2) 1_665 no
C3 C3 3.498(3) 2_676 no
C3 O2 3.394(2) 2_566 no
C3 C1 3.590(3) 2_565 no
C3 H3A 2.92(2) 1_655 no
C3 H3B 2.99(3) 2_676 no
H1 O1 2.65(2) 2_665 no
H1 O2 2.643(19) 2_555 no
H3A O1 2.83(2) 1_455 no
H3A O2 2.62(2) . no
H3A C3 2.92(2) 1_455 no
H3B O2 2.48(3) 1_665 no
H3B C3 2.99(3) 2_676 no
H3C O2 2.64(2) . no
H3C H3C 2.52(3) 2_666 no

loop_
_geom_hbond_atom_site_label_D
_geom_hbond_atom_site_label_H
_geom_hbond_atom_site_label_A
_geom_hbond_site_symmetry_A
_geom_hbond_distance_DH
_geom_hbond_distance_HA
_geom_hbond_distance_DA
_geom_hbond_angle_DHA
_geom_hbond_publ_flag
C1 H1 O1 2_665 0.96(2) 2.65(2) 3.603(2) 173.2(14) yes
C3 H3B O2 1_665 0.95(3) 2.48(3) 3.416(2) 167(2) yes

loop_
_geom_torsion_atom_site_label_1
_geom_torsion_atom_site_label_2
_geom_torsion_atom_site_label_3
_geom_torsion_atom_site_label_4
_geom_torsion_site_symmetry_1
_geom_torsion_site_symmetry_3
_geom_torsion_site_symmetry_4
_geom_torsion
_geom_torsion_publ_flag
C3 O1 C2 O2 . . . -0.1(2) no
C3 O1 C2 C1 . . . -179.97(14) no
C1 C1 C2 O1 2_555 . . -175.94(15) no
C1 C1 C2 O2 2_555 . . 4.2(3) no
C2 C1 C1 C2 . 2_555 2_555 180 no
